data_7059741
loop_
_publ_author_name
'Roger, Maxime'
'Amro, Kassem'
'Rault-Berthelot, Jo\"elle'
'Quiot, Mathias'
'Van der Lee, Arie'
'Poriel, Cyril'
'Richeter, S\'ebastien'
'Cl\'ement, S\'ebastien'
'Gerbier, Philippe'

_publ_section_title
;
 Synthesis, photophysical and electropolymerization properties of
 thiophene-substituted 2,3-diphenylbuta-1,3-dienes
;
_journal_issue 29
_journal_name_full 'New Journal of Chemistry'
_journal_page_first 12556
_journal_page_last 12567
_journal_paper_doi 10.1039/D0NJ02382E
_journal_volume 44
_journal_year 2020
_chemical_formula_moiety 'C24 H18 S2'
_chemical_formula_sum 'C24 H18 S2'
_chemical_formula_weight 370.50
_space_group_IT_number 2
_space_group_name_Hall '-P 1'
_space_group_name_H-M_alt 'P -1'
_symmetry_cell_setting triclinic
_symmetry_space_group_name_Hall '-P 1'
_symmetry_space_group_name_H-M 'P -1'
_atom_sites_solution_hydrogens difmap
_atom_sites_solution_primary iterative
_audit_update_record
;
2020-04-28 deposited with the CCDC.	2020-06-30 downloaded from the CCDC.
;
_cell_angle_alpha 100.050(3)
_cell_angle_beta 98.367(3)
_cell_angle_gamma 104.414(3)
_cell_formula_units_Z 2
_cell_length_a 8.974979(18)
_cell_length_b 9.87642(2)
_cell_length_c 11.38296(2)
_cell_measurement_reflns_used 5702
_cell_measurement_temperature 173
_cell_measurement_theta_max 28.9140
_cell_measurement_theta_min 3.1530
_cell_volume 943.16(2)
_computing_cell_refinement 'CrysAlisPro 1.171.39.46 (Rigaku OD, 2018)'
_computing_data_collection 'CrysAlisPro 1.171.39.46 (Rigaku OD, 2018)'
_computing_data_reduction 'CrysAlisPro 1.171.39.46 (Rigaku OD, 2018)'
_computing_molecular_graphics 'CAMERON (Watkin et al., 1996)'
_computing_publication_material 'CRYSTALS (Betteridge et al., 2003)'
_computing_structure_refinement 'CRYSTALS (Betteridge et al., 2003)'
_computing_structure_solution 'Superflip (Palatinus & Chapuis, 2007)'
_diffrn_ambient_temperature 173
_diffrn_detector 'CCD plate'
_diffrn_detector_area_resol_mean 8.4205
_diffrn_detector_type 'Sapphire2, large Be window'
_diffrn_measured_fraction_theta_full 0.998
_diffrn_measured_fraction_theta_max 0.875
_diffrn_measurement_details
;
List of Runs (angles in degrees, time in seconds):

  # Type    Start    End  Width  t~exp~   \w     \q     \k     \f   Frames
#--------------------------------------------------------------------------
  1  \w      1.00  98.00   1.00  110.00    --   19.26  77.00  30.00   97
  2  \w     -8.00 101.00   1.00  110.00    --   19.26  77.00 150.00  109
  3  \w    -19.00  84.00   1.00  110.00    --   19.26  77.00 -60.00  103
  4  \w    -57.00  66.00   1.00  110.00    --  -22.54  77.00  30.00  123
  5  \w    -61.00  50.00   1.00  110.00    --  -22.54  77.00 150.00  111
  6  \w    -61.00  49.00   1.00  110.00    --  -22.54  77.00 -90.00  110
;
_diffrn_measurement_device Area
_diffrn_measurement_device_type 'Xcalibur, Sapphire2, large Be window'
_diffrn_measurement_method '\w scans'
_diffrn_orient_matrix_UB_11 0.0053837000
_diffrn_orient_matrix_UB_12 -0.0524580000
_diffrn_orient_matrix_UB_13 0.0345158000
_diffrn_orient_matrix_UB_21 -0.0097489000
_diffrn_orient_matrix_UB_22 0.0458224000
_diffrn_orient_matrix_UB_23 0.0519151000
_diffrn_orient_matrix_UB_31 -0.0825017000
_diffrn_orient_matrix_UB_32 -0.0304366000
_diffrn_orient_matrix_UB_33 -0.0167909000
_diffrn_radiation_monochromator graphite
_diffrn_radiation_type 'Mo K\a'
_diffrn_radiation_wavelength 0.71073
_diffrn_reflns_av_R_equivalents 0.021
_diffrn_reflns_av_unetI/netI 0.0299
_diffrn_reflns_limit_h_max 11
_diffrn_reflns_limit_h_min -11
_diffrn_reflns_limit_k_max 13
_diffrn_reflns_limit_k_min -13
_diffrn_reflns_limit_l_max 14
_diffrn_reflns_limit_l_min -14
_diffrn_reflns_number 12007
_diffrn_reflns_theta_full 26.412
_diffrn_reflns_theta_max 28.881
_diffrn_reflns_theta_min 3.160
_diffrn_source 'fine-focus sealed X-ray tube'
_exptl_absorpt_coefficient_mu 0.287
_exptl_absorpt_correction_T_max 1.00000
_exptl_absorpt_correction_T_min 0.95041
_exptl_absorpt_correction_type multi-scan
_exptl_absorpt_process_details
;
CrysAlisPro 1.171.39.46 (Rigaku Oxford Diffraction, 2018)
Empirical absorption correction using spherical harmonics,
 implemented in SCALE3 ABSPACK scaling algorithm.
;
_exptl_crystal_colour colourless
_exptl_crystal_density_diffrn 1.305
_exptl_crystal_density_meas ?
_exptl_crystal_density_method 'not measured'
_exptl_crystal_description prism
_exptl_crystal_F_000 388
_exptl_crystal_size_max 0.150
_exptl_crystal_size_mid 0.100
_exptl_crystal_size_min 0.050
_refine_diff_density_max 0.43
_refine_diff_density_min -0.44
_refine_ls_extinction_method None
_refine_ls_goodness_of_fit_ref 0.9956
_refine_ls_hydrogen_treatment noref
_refine_ls_matrix_type full
_refine_ls_number_parameters 235
_refine_ls_number_reflns 4343
_refine_ls_number_restraints 0
_refine_ls_R_factor_all 0.0472
_refine_ls_R_factor_gt 0.0361
_refine_ls_shift/su_max 0.0008263
_refine_ls_shift/su_mean 0.0001489
_refine_ls_structure_factor_coef Fsqd
_refine_ls_weighting_details
;
 Method= Modified Sheldrick 
 w=1/[\s^2^(F^2^) + ( 0.04P)^2^ + 0.67P] 
 ,where P=(max(Fo^2^,0) + 2Fc^2^)/3 
;
_refine_ls_weighting_scheme calc
_refine_ls_wR_factor_all 0.0931
_refine_ls_wR_factor_gt 0.0853
_refine_ls_wR_factor_ref 0.0931
_reflns_limit_h_max 11
_reflns_limit_h_min -11
_reflns_limit_k_max 13
_reflns_limit_k_min -13
_reflns_limit_l_max 14
_reflns_limit_l_min 0
_reflns_number_gt 3645
_reflns_number_total 4344
_reflns_threshold_expression I>2.0\s(I)
_oxford_diffrn_Wilson_B_factor 1.84
_oxford_diffrn_Wilson_scale 0.12
_oxford_refine_ls_r_factor_ref 0.0472
_oxford_refine_ls_scale 2.75(2)
_oxford_reflns_number_all 4343
_cod_data_source_file d0nj02382e2.cif
_cod_data_source_block I_CCDC2
_cod_depositor_comments
;
The following automatic conversions were performed:

data item '_exptl_crystal_density_meas' value 'not measured' was
changed to '?' -- the value is perceived as not measured.

Automatic conversion script
Id: cif_fix_values 7556 2019-12-06 15:28:31Z antanas 

 Adding full bibliography for 7059739--7059741.cif.

 Adding full bibliography for 7059739--7059741.cif.
;
_cod_original_sg_symbol_H-M 'P -1 '
_cod_database_code 7059741
_cell_oxdiff_length_a 8.9750(3)
_cell_oxdiff_length_b 9.8764(4)
_cell_oxdiff_length_c 11.3830(4)
_cell_oxdiff_angle_alpha 100.050(3)
_cell_oxdiff_angle_beta 98.367(3)
_cell_oxdiff_angle_gamma 104.414(3)
_cell_oxdiff_volume 943.16(6)
_oxdiff_exptl_absorpt_empirical_full_min 0.950
_oxdiff_exptl_absorpt_empirical_full_max 1.088
_oxdiff_exptl_absorpt_empirical_details
;
Empirical correction (ABSPACK) includes:
- Absorption correction using spherical harmonics
- Frame scaling
;
_montpellier_reflns_maxres 0.74
_montpellier_reflns_completeness_maxres 87.55
_montpellier_reflns_redundancy_maxres 2.76
_oxford_refine_reflns_threshold_expression_ref I>-3.0\s(I)

loop_
_symmetry_equiv_pos_as_xyz
x,y,z
-x,-y,-z

loop_
_atom_site_label
_atom_site_type_symbol
_atom_site_fract_x
_atom_site_fract_y
_atom_site_fract_z
_atom_site_U_iso_or_equiv
_atom_site_occupancy
_atom_site_adp_type
_atom_site_refinement_flags_posn
_atom_site_refinement_flags_adp
_atom_site_refinement_flags_occupancy
_atom_site_disorder_assembly
_atom_site_disorder_group
_atom_site_attached_hydrogens
S1 S 0.73387(5) 0.98500(5) 0.21552(4) 0.0290 1.0000 Uani . . . . . .
C2 C 0.79498(18) 1.04645(16) 0.37171(14) 0.0204 1.0000 Uani . . . . . .
C3 C 0.69621(18) 1.04352(16) 0.46165(13) 0.0209 1.0000 Uani . . . . . .
C4 C 0.53804(18) 0.99819(16) 0.44713(13) 0.0198 1.0000 Uani . . . . . .
C5 C 0.43798(17) 0.94417(16) 0.32195(13) 0.0196 1.0000 Uani . . . . . .
C6 C 0.41067(18) 1.04033(17) 0.25081(15) 0.0243 1.0000 Uani . . . . . .
C7 C 0.3301(2) 0.99145(19) 0.13106(16) 0.0300 1.0000 Uani . . . . . .
C8 C 0.2751(2) 0.8458(2) 0.08068(15) 0.0329 1.0000 Uani . . . . . .
C9 C 0.2975(2) 0.74871(18) 0.15145(16) 0.0316 1.0000 Uani . . . . . .
C10 C 0.37716(19) 0.79759(17) 0.27152(15) 0.0251 1.0000 Uani . . . . . .
C11 C 0.95672(19) 1.09586(18) 0.40044(15) 0.0263 1.0000 Uani . . . . . .
C12 C 1.02905(19) 1.08243(19) 0.29901(17) 0.0300 1.0000 Uani . . . . . .
C13 C 0.9232(2) 1.0237(2) 0.19323(16) 0.0314 1.0000 Uani . . . . . .
S14 S 0.47091(5) 0.39216(5) 0.13214(4) 0.0307 1.0000 Uani . . . . . .
C15 C 0.33096(18) 0.39356(16) 0.22137(14) 0.0219 1.0000 Uani . . . . . .
C16 C 0.1807(2) 0.35221(17) 0.14752(14) 0.0249 1.0000 Uani . . . . . .
C17 C 0.1851(2) 0.32132(19) 0.02230(16) 0.0335 1.0000 Uani . . . . . .
C18 C 0.3322(2) 0.33832(19) 0.00099(15) 0.0347 1.0000 Uani . . . . . .
C19 C 0.36054(18) 0.43161(16) 0.35323(14) 0.0212 1.0000 Uani . . . . . .
C20 C 0.49858(18) 0.48410(15) 0.43414(13) 0.0193 1.0000 Uani . . . . . .
C21 C 0.65213(17) 0.51196(16) 0.39299(13) 0.0198 1.0000 Uani . . . . . .
C22 C 0.71229(18) 0.63875(16) 0.35635(14) 0.0229 1.0000 Uani . . . . . .
C23 C 0.85162(19) 0.66225(18) 0.31369(15) 0.0268 1.0000 Uani . . . . . .
C24 C 0.9335(2) 0.5603(2) 0.30819(18) 0.0345 1.0000 Uani . . . . . .
C25 C 0.8759(2) 0.4351(2) 0.34673(19) 0.0365 1.0000 Uani . . . . . .
C26 C 0.7364(2) 0.41120(18) 0.38887(16) 0.0279 1.0000 Uani . . . . . .
H31 H 0.7552 1.0780 0.5426 0.0242 1.0000 Uiso . . . . . .
H61 H 0.4506 1.1399 0.2849 0.0293 1.0000 Uiso . . . . . .
H71 H 0.3149 1.0582 0.0849 0.0361 1.0000 Uiso . . . . . .
H81 H 0.2232 0.8124 -0.0026 0.0402 1.0000 Uiso . . . . . .
H91 H 0.2579 0.6501 0.1167 0.0389 1.0000 Uiso . . . . . .
H101 H 0.3911 0.7307 0.3183 0.0304 1.0000 Uiso . . . . . .
H111 H 1.0114 1.1338 0.4800 0.0305 1.0000 Uiso . . . . . .
H121 H 1.1368 1.1118 0.3048 0.0363 1.0000 Uiso . . . . . .
H131 H 0.9450 1.0045 0.1156 0.0389 1.0000 Uiso . . . . . .
H161 H 0.0934 0.3461 0.1776 0.0304 1.0000 Uiso . . . . . .
H171 H 0.0950 0.2935 -0.0398 0.0409 1.0000 Uiso . . . . . .
H181 H 0.3592 0.3227 -0.0757 0.0416 1.0000 Uiso . . . . . .
H191 H 0.2664 0.4168 0.3847 0.0248 1.0000 Uiso . . . . . .
H221 H 0.6585 0.7094 0.3612 0.0272 1.0000 Uiso . . . . . .
H231 H 0.8909 0.7491 0.2895 0.0320 1.0000 Uiso . . . . . .
H241 H 1.0284 0.5763 0.2797 0.0414 1.0000 Uiso . . . . . .
H251 H 0.9319 0.3663 0.3454 0.0449 1.0000 Uiso . . . . . .
H261 H 0.6987 0.3268 0.4160 0.0339 1.0000 Uiso . . . . . .

loop_
_atom_site_aniso_label
_atom_site_aniso_U_11
_atom_site_aniso_U_22
_atom_site_aniso_U_33
_atom_site_aniso_U_23
_atom_site_aniso_U_13
_atom_site_aniso_U_12
S1 0.0259(2) 0.0387(2) 0.0201(2) 0.00335(17) 0.00638(16) 0.00616(17)
C2 0.0217(7) 0.0200(7) 0.0201(7) 0.0063(6) 0.0034(6) 0.0060(6)
C3 0.0225(7) 0.0226(7) 0.0180(7) 0.0053(6) 0.0031(6) 0.0071(6)
C4 0.0229(7) 0.0191(7) 0.0188(7) 0.0064(6) 0.0039(6) 0.0071(6)
C5 0.0170(7) 0.0236(7) 0.0193(7) 0.0056(6) 0.0049(6) 0.0062(6)
C6 0.0241(8) 0.0234(8) 0.0252(8) 0.0070(6) 0.0024(6) 0.0068(6)
C7 0.0304(9) 0.0343(9) 0.0261(8) 0.0137(7) -0.0001(7) 0.0087(7)
C8 0.0318(9) 0.0398(10) 0.0215(8) 0.0044(7) -0.0018(7) 0.0055(8)
C9 0.0329(9) 0.0250(8) 0.0297(9) 0.0010(7) 0.0006(7) 0.0021(7)
C10 0.0251(8) 0.0233(8) 0.0269(8) 0.0081(6) 0.0043(6) 0.0056(6)
C11 0.0225(8) 0.0292(8) 0.0267(8) 0.0078(7) 0.0041(6) 0.0058(7)
C12 0.0231(8) 0.0305(9) 0.0405(10) 0.0133(8) 0.0129(7) 0.0073(7)
C13 0.0327(9) 0.0366(9) 0.0294(9) 0.0099(7) 0.0169(7) 0.0099(8)
S14 0.0326(2) 0.0342(2) 0.0201(2) 0.00332(17) 0.00793(16) 0.00035(18)
C15 0.0261(8) 0.0185(7) 0.0196(7) 0.0048(6) 0.0055(6) 0.0030(6)
C16 0.0297(8) 0.0223(8) 0.0194(7) 0.0037(6) 0.0038(6) 0.0030(6)
C17 0.0393(10) 0.0299(9) 0.0221(8) 0.0039(7) -0.0047(7) 0.0003(8)
C18 0.0495(11) 0.0294(9) 0.0169(8) 0.0031(7) 0.0068(7) -0.0024(8)
C19 0.0230(7) 0.0214(7) 0.0192(7) 0.0057(6) 0.0055(6) 0.0046(6)
C20 0.0245(7) 0.0164(7) 0.0181(7) 0.0053(6) 0.0061(6) 0.0057(6)
C21 0.0218(7) 0.0213(7) 0.0145(7) 0.0024(6) 0.0029(6) 0.0043(6)
C22 0.0241(7) 0.0210(7) 0.0225(8) 0.0047(6) 0.0038(6) 0.0051(6)
C23 0.0278(8) 0.0252(8) 0.0250(8) 0.0075(7) 0.0067(7) 0.0009(7)
C24 0.0285(9) 0.0392(10) 0.0387(10) 0.0095(8) 0.0168(8) 0.0085(8)
C25 0.0343(10) 0.0353(10) 0.0489(11) 0.0137(9) 0.0186(9) 0.0174(8)
C26 0.0307(8) 0.0247(8) 0.0320(9) 0.0104(7) 0.0109(7) 0.0088(7)

loop_
_atom_type_symbol
_atom_type_scat_dispersion_real
_atom_type_scat_dispersion_imag
_atom_type_scat_Cromer_Mann_a1
_atom_type_scat_Cromer_Mann_b1
_atom_type_scat_Cromer_Mann_a2
_atom_type_scat_Cromer_Mann_b2
_atom_type_scat_Cromer_Mann_a3
_atom_type_scat_Cromer_Mann_b3
_atom_type_scat_Cromer_Mann_a4
_atom_type_scat_Cromer_Mann_b4
_atom_type_scat_Cromer_Mann_c
_atom_type_scat_source
C 0.0033 0.0016 2.3100 20.8439 1.0200 10.2075 1.5886 0.5687 0.8650 51.6512 0.2156 'International Tables Vol C 4.2.6.8 and 6.1.1.4'
H 0.0000 0.0000 0.4930 10.5109 0.3229 26.1257 0.1402 3.1424 0.0408 57.7998 0.0030 'International Tables Vol C 4.2.6.8 and 6.1.1.4'
N 0.0061 0.0033 12.2126 0.0057 3.1322 9.8933 2.0125 28.9975 1.1663 0.5826 -11.5290 'International Tables Vol C 4.2.6.8 and 6.1.1.4'
O 0.0106 0.0060 3.0485 13.2771 2.2868 5.7011 1.5463 0.3239 0.8670 32.9089 0.2508 'International Tables Vol C 4.2.6.8 and 6.1.1.4'
S 0.1246 0.1234 6.9053 1.4679 5.2034 22.2151 1.4379 0.2536 1.5863 56.1720 0.8669 'International Tables Vol C 4.2.6.8 and 6.1.1.4'

loop_
_montpellier_diffrn_reflns_class_number
_montpellier_diffrn_reflns_class_d_res_high
_montpellier_diffrn_reflns_class_d_res_low
_montpellier_diffrn_reflns_class_redundancy
_montpellier_diffrn_reflns_class_av_i/ui
_diffrn_reflns_class_av_R_eq
_montpellier_diffrn_reflns_class_completeness_shell
_montpellier_diffrn_reflns_class_cumul_completeness
0 100.0 1.64 4.3 88.10 0.015 98.6 98.64
1 1.64 1.31 3.6 47.85 0.018 100.0 99.31
2 1.31 1.15 3.3 39.93 0.020 100.0 99.54
3 1.15 1.04 2.9 27.05 0.028 100.0 99.66
4 1.04 0.97 2.7 22.36 0.035 100.0 99.72
5 0.97 0.91 2.5 16.44 0.046 100.0 99.77
6 0.91 0.87 2.3 12.76 0.053 100.0 99.80
7 0.87 0.83 2.2 11.15 0.049 100.0 99.83
8 0.83 0.80 2.1 9.37 0.069 100.0 99.85
9 0.80 0.74 1.6 7.88 0.095 41.7 87.55

loop_
_geom_angle_atom_site_label_1
_geom_angle_site_symmetry_1
_geom_angle_atom_site_label_2
_geom_angle_site_symmetry_2
_geom_angle_atom_site_label_3
_geom_angle_site_symmetry_3
_geom_angle
_geom_angle_publ_flag
C2 . S1 . C13 . 92.07(8) yes
S1 . C2 . C3 . 126.78(11) yes
S1 . C2 . C11 . 109.54(12) yes
C3 . C2 . C11 . 123.64(14) yes
C2 . C3 . C4 . 130.10(14) yes
C2 . C3 . H31 . 112.5 no
C4 . C3 . H31 . 117.4 no
C4 2_676 C4 . C3 . 120.84(17) yes
C4 2_676 C4 . C5 . 119.03(16) yes
C3 . C4 . C5 . 120.12(13) yes
C4 . C5 . C6 . 120.20(13) yes
C4 . C5 . C10 . 121.18(13) yes
C6 . C5 . C10 . 118.53(14) yes
C5 . C6 . C7 . 120.72(15) yes
C5 . C6 . H61 . 118.9 no
C7 . C6 . H61 . 120.4 no
C6 . C7 . C8 . 120.18(15) yes
C6 . C7 . H71 . 119.0 no
C8 . C7 . H71 . 120.8 no
C7 . C8 . C9 . 119.73(15) yes
C7 . C8 . H81 . 120.1 no
C9 . C8 . H81 . 120.2 no
C8 . C9 . C10 . 120.08(16) yes
C8 . C9 . H91 . 118.9 no
C10 . C9 . H91 . 121.0 no
C5 . C10 . C9 . 120.68(15) yes
C5 . C10 . H101 . 120.2 no
C9 . C10 . H101 . 119.1 no
C2 . C11 . C12 . 113.93(15) yes
C2 . C11 . H111 . 122.2 no
C12 . C11 . H111 . 123.8 no
C11 . C12 . C13 . 112.25(15) yes
C11 . C12 . H121 . 123.2 no
C13 . C12 . H121 . 124.5 no
S1 . C13 . C12 . 112.20(13) yes
S1 . C13 . H131 . 121.0 no
C12 . C13 . H131 . 126.8 no
C15 . S14 . C18 . 92.20(8) yes
S14 . C15 . C16 . 110.07(11) yes
S14 . C15 . C19 . 126.15(12) yes
C16 . C15 . C19 . 123.77(14) yes
C15 . C16 . C17 . 112.20(15) yes
C15 . C16 . H161 . 122.9 no
C17 . C16 . H161 . 124.9 no
C16 . C17 . C18 . 113.12(16) yes
C16 . C17 . H171 . 123.4 no
C18 . C17 . H171 . 123.5 no
S14 . C18 . C17 . 112.42(13) yes
S14 . C18 . H181 . 121.7 no
C17 . C18 . H181 . 125.9 no
C15 . C19 . C20 . 129.68(14) yes
C15 . C19 . H191 . 112.7 no
C20 . C19 . H191 . 117.6 no
C20 2_666 C20 . C19 . 120.61(17) yes
C20 2_666 C20 . C21 . 118.04(16) yes
C19 . C20 . C21 . 121.35(13) yes
C20 . C21 . C22 . 120.54(14) yes
C20 . C21 . C26 . 120.70(14) yes
C22 . C21 . C26 . 118.75(14) yes
C21 . C22 . C23 . 120.59(15) yes
C21 . C22 . H221 . 119.8 no
C23 . C22 . H221 . 119.6 no
C22 . C23 . C24 . 120.23(15) yes
C22 . C23 . H231 . 119.4 no
C24 . C23 . H231 . 120.4 no
C23 . C24 . C25 . 119.51(16) yes
C23 . C24 . H241 . 120.4 no
C25 . C24 . H241 . 120.1 no
C24 . C25 . C26 . 120.30(16) yes
C24 . C25 . H251 . 120.2 no
C26 . C25 . H251 . 119.4 no
C21 . C26 . C25 . 120.59(15) yes
C21 . C26 . H261 . 119.4 no
C25 . C26 . H261 . 120.0 no

loop_
_geom_bond_atom_site_label_1
_geom_bond_site_symmetry_1
_geom_bond_atom_site_label_2
_geom_bond_site_symmetry_2
_geom_bond_distance
_geom_bond_publ_flag
S1 . C2 . 1.7332(16) yes
S1 . C13 . 1.7130(17) yes
C2 . C3 . 1.448(2) yes
C2 . C11 . 1.380(2) yes
C3 . C4 . 1.354(2) yes
C3 . H31 . 0.951 no
C4 . C4 2_676 1.467(3) yes
C4 . C5 . 1.498(2) yes
C5 . C6 . 1.394(2) yes
C5 . C10 . 1.396(2) yes
C6 . C7 . 1.387(2) yes
C6 . H61 . 0.947 no
C7 . C8 . 1.385(3) yes
C7 . H71 . 0.935 no
C8 . C9 . 1.388(3) yes
C8 . H81 . 0.954 no
C9 . C10 . 1.388(2) yes
C9 . H91 . 0.940 no
C10 . H101 . 0.938 no
C11 . C12 . 1.407(2) yes
C11 . H111 . 0.929 no
C12 . C13 . 1.356(3) yes
C12 . H121 . 0.927 no
C13 . H131 . 0.931 no
S14 . C15 . 1.7276(16) yes
S14 . C18 . 1.7069(19) yes
C15 . C16 . 1.403(2) yes
C15 . C19 . 1.450(2) yes
C16 . C17 . 1.413(2) yes
C16 . H161 . 0.892 no
C17 . C18 . 1.352(3) yes
C17 . H171 . 0.941 no
C18 . H181 . 0.937 no
C19 . C20 . 1.354(2) yes
C19 . H191 . 0.954 no
C20 . C20 2_666 1.472(3) yes
C20 . C21 . 1.496(2) yes
C21 . C22 . 1.395(2) yes
C21 . C26 . 1.391(2) yes
C22 . C23 . 1.387(2) yes
C22 . H221 . 0.941 no
C23 . C24 . 1.385(3) yes
C23 . H231 . 0.946 no
C24 . C25 . 1.388(3) yes
C24 . H241 . 0.942 no
C25 . C26 . 1.386(2) yes
C25 . H251 . 0.939 no
C26 . H261 . 0.941 no
